data_7109666
loop_
_publ_author_name
'Srinu Tothadi'
'Gautam R. Desiraju'

_publ_section_title
;
 Designing ternary cocrystals with hydrogen bonds and halogen bonds
;
_journal_name_full Chem.Commun.
_journal_page_first 7791
_journal_paper_doi 10.1039/c3cc43822h
_journal_volume 49
_journal_year 2013
_chemical_formula_sum 'C11 H9 Br0.54 I0.44 N2 O5'
_chemical_formula_weight 347.88
_chemical_name_systematic
;
 ?
;
_space_group_IT_number 14
_symmetry_cell_setting monoclinic
_symmetry_space_group_name_Hall '-P 2ybc'
_symmetry_space_group_name_H-M 'P 1 21/c 1'
_atom_sites_solution_hydrogens geom
_atom_sites_solution_primary direct
_atom_sites_solution_secondary difmap
_audit_creation_method SHELXL-97
_cell_angle_alpha 90.00
_cell_angle_beta 107.381(8)
_cell_angle_gamma 90.00
_cell_formula_units_Z 4
_cell_length_a 13.5920(10)
_cell_length_b 9.9290(7)
_cell_length_c 9.4437(7)
_cell_measurement_reflns_used 12266
_cell_measurement_temperature 150(2)
_cell_measurement_theta_max 27.5
_cell_measurement_theta_min 3.1
_cell_volume 1216.28(16)
_computing_cell_refinement
;
CrystalClear-SM Expert 2.0 rc14 (Rigaku, 2009)
;
_computing_data_collection
;
CrystalClear-SM Expert 2.0 rc14 (Rigaku, 2009)
;
_computing_data_reduction
;
CrystalClear-SM Expert 2.0 rc14 (Rigaku, 2009)
;
_computing_structure_refinement 'SHELXL-97 (Sheldrick, 2008)'
_computing_structure_solution 'SHELXL-97 (Sheldrick, 2008)'
_diffrn_ambient_temperature 150(2)
_diffrn_measured_fraction_theta_full 0.999
_diffrn_measured_fraction_theta_max 0.999
_diffrn_measurement_device
;
XtaLABmini: Fixed Chi 2 circle
;
_diffrn_measurement_device_type
;
Rigaku Mercury375R (2x2 bin mode)
;
_diffrn_measurement_method 'profile data from \w-scans'
_diffrn_radiation_monochromator graphite
_diffrn_radiation_source 'fine-focus sealed tube'
_diffrn_radiation_type MoK\a
_diffrn_radiation_wavelength 0.71073
_diffrn_reflns_av_R_equivalents 0.0425
_diffrn_reflns_av_sigmaI/netI 0.0322
_diffrn_reflns_limit_h_max 17
_diffrn_reflns_limit_h_min -17
_diffrn_reflns_limit_k_max 12
_diffrn_reflns_limit_k_min -12
_diffrn_reflns_limit_l_max 12
_diffrn_reflns_limit_l_min -12
_diffrn_reflns_number 12541
_diffrn_reflns_theta_full 27.48
_diffrn_reflns_theta_max 27.48
_diffrn_reflns_theta_min 3.05
_exptl_absorpt_coefficient_mu 3.008
_exptl_absorpt_correction_T_max 0.7530
_exptl_absorpt_correction_T_min 0.5845
_exptl_absorpt_correction_type multi-scan
_exptl_absorpt_process_details 'Jacobson, R. (1998) Private communication'
_exptl_crystal_colour yellow
_exptl_crystal_density_diffrn 1.900
_exptl_crystal_density_method 'not measured'
_exptl_crystal_description bolock
_exptl_crystal_F_000 684
_exptl_crystal_size_max 0.20
_exptl_crystal_size_mid 0.20
_exptl_crystal_size_min 0.10
_refine_diff_density_max 1.015
_refine_diff_density_min -1.107
_refine_diff_density_rms 0.093
_refine_ls_extinction_method none
_refine_ls_goodness_of_fit_ref 1.093
_refine_ls_hydrogen_treatment mixed
_refine_ls_matrix_type full
_refine_ls_number_parameters 176
_refine_ls_number_reflns 2800
_refine_ls_number_restraints 0
_refine_ls_restrained_S_all 1.093
_refine_ls_R_factor_all 0.0376
_refine_ls_R_factor_gt 0.0360
_refine_ls_shift/su_max 0.038
_refine_ls_shift/su_mean 0.009
_refine_ls_structure_factor_coef Fsqd
_refine_ls_weighting_details 'calc w=1/[\s^2^(Fo^2^)+(0.0484P)^2^+2.7799P] where P=(Fo^2^+2Fc^2^)/3'
_refine_ls_weighting_scheme calc
_refine_ls_wR_factor_gt 0.1018
_refine_ls_wR_factor_ref 0.1029
_reflns_number_gt 2691
_reflns_number_total 2800
_reflns_threshold_expression >2\s(I)
_cod_data_source_file c3cc43822h.txt
_cod_data_source_block platon
_cod_original_cell_volume 1216.28(15)
_cod_original_sg_symbol_H-M P21/c
_cod_database_code 7109666

loop_
_symmetry_equiv_pos_as_xyz
'x, y, z'
'-x, y+1/2, -z+1/2'
'-x, -y, -z'
'x, -y-1/2, z-1/2'

loop_
_atom_site_label
_atom_site_type_symbol
_atom_site_fract_x
_atom_site_fract_y
_atom_site_fract_z
_atom_site_U_iso_or_equiv
_atom_site_adp_type
_atom_site_occupancy
_atom_site_symmetry_multiplicity
_atom_site_calc_flag
_atom_site_refinement_flags
O1 O -0.38298(18) 0.4218(2) -0.3322(2) 0.0220(5) Uani 1 1 d .
O5 O -0.2058(2) 0.3712(3) -0.9417(3) 0.0391(7) Uani 1 1 d .
O6 O -0.1729(2) 0.5848(3) -0.9280(3) 0.0319(6) Uani 1 1 d .
N1 N -0.2060(2) 0.4819(3) -0.8848(3) 0.0224(6) Uani 1 1 d .
N3 N -0.4064(2) 0.6456(3) -0.3708(3) 0.0201(5) Uani 1 1 d .
H1 H -0.4195 0.6521 -0.2918 0.024 Uiso 1 1 d R
H2 H -0.4069 0.7135 -0.4173 0.024 Uiso 1 1 d R
C4 C -0.3312(3) 0.5174(3) -0.5287(4) 0.0180(6) Uani 1 1 d .
C5 C -0.2433(2) 0.6166(3) -0.6897(3) 0.0180(6) Uani 1 1 d .
H24 H -0.2120 0.6918 -0.7211 0.022 Uiso 1 1 calc R
C6 C -0.2921(2) 0.3796(3) -0.7166(3) 0.0194(6) Uani 1 1 d .
H22 H -0.2943 0.2962 -0.7666 0.023 Uiso 1 1 calc R
C7 C -0.2480(2) 0.4927(3) -0.7589(4) 0.0173(6) Uani 1 1 d .
C8 C -0.3760(2) 0.5270(3) -0.4023(3) 0.0165(6) Uani 1 1 d .
C9 C -0.2853(2) 0.6282(3) -0.5738(3) 0.0175(6) Uani 1 1 d .
H23 H -0.2829 0.7122 -0.5247 0.021 Uiso 1 1 calc R
C10 C -0.3329(2) 0.3923(3) -0.5990(3) 0.0178(6) Uani 1 1 d .
H21 H -0.3621 0.3160 -0.5659 0.021 Uiso 1 1 calc R
I2 I -0.09171(10) 0.52872(11) -0.20572(14) 0.0192(3) Uiso 0.44 1 d P
Br2 Br -0.09730(10) 0.50083(15) -0.21082(13) 0.0176(3) Uani 0.54 1 d P
C1 C -0.0395(3) 0.5071(3) -0.3813(4) 0.0256(7) Uani 1 1 d .
C2 C -0.0014(3) 0.6230(4) -0.4295(4) 0.0300(7) Uani 1 1 d .
H5 H -0.0025 0.7065 -0.3810 0.036 Uiso 1 1 calc R
C3 C -0.0382(3) 0.3844(4) -0.4509(4) 0.0289(7) Uani 1 1 d .
H4 H -0.0642 0.3059 -0.4171 0.035 Uiso 1 1 calc R
O3 O -0.4354(2) -0.1202(2) -0.5741(3) 0.0250(5) Uani 1 1 d .
O4 O -0.47361(18) 0.0946(2) -0.6399(2) 0.0214(5) Uani 1 1 d .
H3 H -0.4380 0.0790 -0.6946 0.032 Uiso 1 1 d R
C21 C -0.4733(2) -0.0107(3) -0.5601(3) 0.0132(5) Uani 1 1 d .

loop_
_atom_site_aniso_label
_atom_site_aniso_U_11
_atom_site_aniso_U_22
_atom_site_aniso_U_33
_atom_site_aniso_U_23
_atom_site_aniso_U_13
_atom_site_aniso_U_12
O1 0.0298(12) 0.0176(11) 0.0245(11) 0.0034(8) 0.0170(9) 0.0015(9)
O5 0.0524(18) 0.0349(15) 0.0407(15) -0.0123(12) 0.0301(13) -0.0045(13)
O6 0.0397(15) 0.0315(14) 0.0334(13) 0.0096(10) 0.0246(11) 0.0038(11)
N1 0.0217(15) 0.0272(14) 0.0211(14) 0.0004(10) 0.0105(11) 0.0036(11)
N3 0.0258(14) 0.0183(12) 0.0195(12) 0.0025(9) 0.0117(10) 0.0021(10)
C4 0.0170(15) 0.0204(14) 0.0176(14) 0.0000(11) 0.0066(12) 0.0029(11)
C5 0.0156(14) 0.0177(14) 0.0213(14) 0.0032(11) 0.0062(11) -0.0009(11)
C6 0.0225(15) 0.0164(14) 0.0220(14) -0.0035(11) 0.0107(12) -0.0004(12)
C7 0.0143(15) 0.0234(15) 0.0157(14) 0.0018(10) 0.0066(12) 0.0020(11)
C8 0.0135(13) 0.0195(14) 0.0176(14) 0.0014(10) 0.0061(11) -0.0016(10)
C9 0.0172(14) 0.0191(14) 0.0168(13) -0.0012(10) 0.0059(11) 0.0019(11)
C10 0.0175(14) 0.0173(13) 0.0200(13) 0.0013(11) 0.0080(11) 0.0006(11)
Br2 0.0193(4) 0.0206(6) 0.0161(4) 0.0005(4) 0.0101(3) -0.0001(4)
C1 0.0205(17) 0.0313(18) 0.0221(16) 0.0051(12) 0.0019(13) 0.0007(13)
C2 0.0276(18) 0.0258(17) 0.0325(18) 0.0010(13) 0.0027(14) -0.0014(14)
C3 0.0219(16) 0.0265(17) 0.0345(18) 0.0077(14) 0.0026(13) -0.0020(13)
O3 0.0359(13) 0.0214(11) 0.0241(11) 0.0043(9) 0.0189(10) 0.0100(10)
O4 0.0303(12) 0.0174(10) 0.0230(11) 0.0020(8) 0.0181(9) 0.0020(9)
C21 0.0107(13) 0.0155(13) 0.0145(14) 0.0002(9) 0.0053(11) -0.0017(10)

loop_
_atom_type_symbol
_atom_type_description
_atom_type_scat_dispersion_real
_atom_type_scat_dispersion_imag
_atom_type_scat_source
C C 0.0030 0.0020 'International Tables Vol C Tables 4.2.6.8 and 6.1.1.4'
H H 0.0000 0.0000 'International Tables Vol C Tables 4.2.6.8 and 6.1.1.4'
Br Br -0.2900 2.4600 'International Tables Vol C Tables 4.2.6.8 and 6.1.1.4'
I I -0.4740 1.8120 'International Tables Vol C Tables 4.2.6.8 and 6.1.1.4'
N N 0.0060 0.0030 'International Tables Vol C Tables 4.2.6.8 and 6.1.1.4'
O O 0.0110 0.0060 'International Tables Vol C Tables 4.2.6.8 and 6.1.1.4'

loop_
_geom_angle_atom_site_label_1
_geom_angle_atom_site_label_2
_geom_angle_atom_site_label_3
_geom_angle
_geom_angle_site_symmetry_1
_geom_angle_site_symmetry_3
O5 N1 O6 123.3(3) . .
O5 N1 C7 118.3(3) . .
O6 N1 C7 118.4(3) . .
C8 N3 H1 116.5 . .
C8 N3 H2 125.6 . .
H1 N3 H2 117.5 . .
C9 C4 C10 120.0(3) . .
C9 C4 C8 121.3(3) . .
C10 C4 C8 118.7(3) . .
C9 C5 C7 118.5(3) . .
C9 C5 H24 120.8 . .
C7 C5 H24 120.8 . .
C10 C6 C7 117.9(3) . .
C10 C6 H22 121.1 . .
C7 C6 H22 121.1 . .
C5 C7 C6 123.1(3) . .
C5 C7 N1 118.3(3) . .
C6 C7 N1 118.7(3) . .
O1 C8 N3 123.3(3) . .
O1 C8 C4 118.7(3) . .
N3 C8 C4 118.0(3) . .
C5 C9 C4 120.3(3) . .
C5 C9 H23 119.8 . .
C4 C9 H23 119.8 . .
C6 C10 C4 120.3(3) . .
C6 C10 H21 119.9 . .
C4 C10 H21 119.9 . .
C3 C1 C2 120.8(4) . .
C3 C1 Br2 114.8(3) . .
C2 C1 Br2 124.4(3) . .
C3 C1 I2 123.0(3) . .
C2 C1 I2 116.2(3) . .
Br2 C1 I2 8.25(6) . .
C3 C2 C1 119.6(3) 3_564 .
C3 C2 H5 120.2 3_564 .
C1 C2 H5 120.2 . .
C1 C3 C2 119.6(3) . 3_564
C1 C3 H4 120.2 . .
C2 C3 H4 120.2 3_564 .
C21 O4 H3 108.5 . .
O3 C21 O4 125.7(3) . .
O3 C21 C21 120.6(3) . 3_454
O4 C21 C21 113.7(3) . 3_454

loop_
_geom_bond_atom_site_label_1
_geom_bond_atom_site_label_2
_geom_bond_distance
_geom_bond_site_symmetry_2
O1 C8 1.255(4) .
O5 N1 1.224(4) .
O6 N1 1.234(4) .
N1 C7 1.468(4) .
N3 C8 1.311(4) .
N3 H1 0.8197 .
N3 H2 0.8028 .
C4 C9 1.393(4) .
C4 C10 1.405(4) .
C4 C8 1.497(4) .
C5 C9 1.381(4) .
C5 C7 1.385(4) .
C5 H24 0.9500 .
C6 C10 1.388(4) .
C6 C7 1.386(4) .
C6 H22 0.9500 .
C9 H23 0.9500 .
C10 H21 0.9500 .
I2 C1 2.001(4) .
Br2 C1 1.992(4) .
C1 C3 1.387(5) .
C1 C2 1.392(5) .
C2 C3 1.390(6) 3_564
C2 H5 0.9500 .
C3 C2 1.390(6) 3_564
C3 H4 0.9500 .
O3 C21 1.227(4) .
O4 C21 1.288(3) .
O4 H3 0.8217 .
C21 C21 1.533(6) 3_454

loop_
_geom_torsion_atom_site_label_1
_geom_torsion_atom_site_label_2
_geom_torsion_atom_site_label_3
_geom_torsion_atom_site_label_4
_geom_torsion
_geom_torsion_site_symmetry_4
C9 C5 C7 C6 -0.5(5) .
C9 C5 C7 N1 178.2(3) .
C10 C6 C7 C5 -0.2(5) .
C10 C6 C7 N1 -178.9(3) .
O5 N1 C7 C5 176.7(3) .
O6 N1 C7 C5 -3.3(4) .
O5 N1 C7 C6 -4.5(5) .
O6 N1 C7 C6 175.4(3) .
C9 C4 C8 O1 -155.2(3) .
C10 C4 C8 O1 22.7(4) .
C9 C4 C8 N3 24.9(5) .
C10 C4 C8 N3 -157.2(3) .
C7 C5 C9 C4 -0.1(4) .
C10 C4 C9 C5 1.4(5) .
C8 C4 C9 C5 179.3(3) .
C7 C6 C10 C4 1.6(5) .
C9 C4 C10 C6 -2.1(5) .
C8 C4 C10 C6 179.9(3) .
C3 C1 C2 C3 0.1(6) 3_564
Br2 C1 C2 C3 179.4(3) 3_564
I2 C1 C2 C3 178.7(3) 3_564
C2 C1 C3 C2 -0.1(6) 3_564
Br2 C1 C3 C2 -179.5(3) 3_564
I2 C1 C3 C2 -178.6(3) 3_564
